data_1504338
loop_
_publ_author_name
'Shaabani, Ahmad'
'Maleki, Ali'
'Mofakham, Hamid'
'Khavasi, Hamid Reza'

_publ_section_title
;
 Novel Isocyanide-Based Three-Component One-Pot Synthesis of
 Cyanophenylamino-acetamide Derivatives
;
_journal_issue 6
_journal_name_full 'Journal of Combinatorial Chemistry'
_journal_page_first 883
_journal_paper_doi 10.1021/cc800099r
_journal_volume 10
_journal_year 2008
_chemical_formula_sum 'C21 H26 F N3 O2 S'
_chemical_formula_weight 403.52
_chemical_name_systematic
;
 ?
;
_space_group_IT_number 14
_symmetry_cell_setting monoclinic
_symmetry_space_group_name_Hall '-P 2yn'
_symmetry_space_group_name_H-M 'P 1 21/n 1'
_atom_sites_solution_hydrogens geom
_atom_sites_solution_primary direct
_atom_sites_solution_secondary difmap
_audit_creation_method SHELXL-97
_cell_angle_alpha 90.00
_cell_angle_beta 95.071(8)
_cell_angle_gamma 90.00
_cell_formula_units_Z 4
_cell_length_a 8.6512(8)
_cell_length_b 15.2140(19)
_cell_length_c 17.0046(16)
_cell_measurement_temperature 293(2)
_cell_volume 2229.4(4)
_computing_cell_refinement 'X-Area 1.31 (Stoe & Cie GmbH, 2005)'
_computing_data_collection 'X-Area 1.31 (Stoe & Cie GmbH, 2005)'
_computing_data_reduction 'X-Area 1.31 (Stoe & Cie GmbH, 2005)'
_computing_molecular_graphics 'X-Step32 1.07e (Stoe & Cie GmbH, 2000)'
_computing_publication_material 'SHELXL-97 (Sheldrick, 1997)'
_computing_structure_refinement 'SHELXL-97 (Sheldrick, 1997)'
_computing_structure_solution 'SHELXS-97 (Sheldrick, 1990)'
_diffrn_ambient_temperature 293(2)
_diffrn_detector_area_resol_mean '0.15 mm'
_diffrn_measured_fraction_theta_full 0.978
_diffrn_measured_fraction_theta_max 0.978
_diffrn_measurement_device_type 'Stoe IPDS II'
_diffrn_measurement_method 'rotation method'
_diffrn_radiation_monochromator graphite
_diffrn_radiation_source 'fine-focus sealed tube'
_diffrn_radiation_type MoK\a
_diffrn_radiation_wavelength 0.71073
_diffrn_reflns_av_R_equivalents 0.0657
_diffrn_reflns_av_sigmaI/netI 0.0622
_diffrn_reflns_limit_h_max 11
_diffrn_reflns_limit_h_min -11
_diffrn_reflns_limit_k_max 20
_diffrn_reflns_limit_k_min -20
_diffrn_reflns_limit_l_max 23
_diffrn_reflns_limit_l_min 0
_diffrn_reflns_number 11721
_diffrn_reflns_theta_full 29.38
_diffrn_reflns_theta_max 29.38
_diffrn_reflns_theta_min 1.80
_diffrn_standards_number 0
_exptl_absorpt_coefficient_mu 0.173
_exptl_absorpt_correction_T_max 0.89711
_exptl_absorpt_correction_T_min 0.8654
_exptl_absorpt_correction_type numerical
_exptl_absorpt_process_details 'shape of crystal determined optically'
_exptl_crystal_colour colorless
_exptl_crystal_density_diffrn 1.202
_exptl_crystal_density_method 'not measured'
_exptl_crystal_description block
_exptl_crystal_F_000 856
_exptl_crystal_size_max 0.50
_exptl_crystal_size_mid 0.30
_exptl_crystal_size_min 0.25
_refine_diff_density_max 0.542
_refine_diff_density_min -0.484
_refine_diff_density_rms 0.058
_refine_ls_extinction_method none
_refine_ls_goodness_of_fit_ref 1.039
_refine_ls_hydrogen_treatment mixed
_refine_ls_matrix_type full
_refine_ls_number_parameters 342
_refine_ls_number_reflns 5998
_refine_ls_number_restraints 0
_refine_ls_restrained_S_all 1.039
_refine_ls_R_factor_all 0.1169
_refine_ls_R_factor_gt 0.0837
_refine_ls_shift/su_max 0.179
_refine_ls_shift/su_mean 0.015
_refine_ls_structure_factor_coef Fsqd
_refine_ls_weighting_details 'calc w=1/[\s^2^(Fo^2^)+(0.1310P)^2^+0.6723P] where P=(Fo^2^+2Fc^2^)/3'
_refine_ls_weighting_scheme calc
_refine_ls_wR_factor_gt 0.1896
_refine_ls_wR_factor_ref 0.1980
_reflns_number_gt 4049
_reflns_number_total 5998
_reflns_threshold_expression >2sigma(I)
_cod_data_source_file cc800099r_si_001.cif
_cod_data_source_block Shaabani-Maleki
_cod_depositor_comments
;
The following automatic conversions were performed:

'_symmetry_cell_setting' value 'Monoclinic' changed to 'monoclinic'
according to /home/saulius/struct/CIF-dictionaries/cif_core.dic
dictionary named 'cif_core.dic' version 2.4.1 from 2010-06-29.

Automatic conversion script
Id: cif_fix_values 1715 2011-07-08 13:25:40Z adriana 
;
_cod_original_sg_symbol_H-M P21/n
_cod_original_formula_sum 'C21 H26 F1 N3 O2 S1'
_cod_database_code 1504338

loop_
_symmetry_equiv_pos_as_xyz
'x, y, z'
'-x+1/2, y+1/2, -z+1/2'
'-x, -y, -z'
'x-1/2, -y-1/2, z-1/2'

loop_
_atom_site_label
_atom_site_type_symbol
_atom_site_fract_x
_atom_site_fract_y
_atom_site_fract_z
_atom_site_U_iso_or_equiv
_atom_site_adp_type
_atom_site_occupancy
_atom_site_symmetry_multiplicity
_atom_site_calc_flag
_atom_site_refinement_flags
C1 C 0.3986(4) 0.48988(18) 0.65698(17) 0.0656(7) Uani 1 1 d .
C2 C 0.5369(3) 0.51313(16) 0.62132(14) 0.0542(6) Uani 1 1 d .
C3 C 0.6735(4) 0.46284(19) 0.63539(19) 0.0703(8) Uani 1 1 d .
H3 H 0.673(4) 0.413(3) 0.667(2) 0.097(12) Uiso 1 1 d .
C4 C 0.8056(4) 0.4850(2) 0.6010(2) 0.0764(8) Uani 1 1 d .
H4 H 0.893(4) 0.448(2) 0.6128(18) 0.068(8) Uiso 1 1 d .
C5 C 0.8033(4) 0.5577(2) 0.5523(2) 0.0684(7) Uani 1 1 d .
H5 H 0.905(4) 0.578(2) 0.528(2) 0.081(10) Uiso 1 1 d .
C6 C 0.6724(3) 0.60838(18) 0.53803(16) 0.0577(6) Uani 1 1 d .
H6 H 0.669(3) 0.658(2) 0.5068(17) 0.059(8) Uiso 1 1 d .
C7 C 0.5338(3) 0.58772(15) 0.57147(12) 0.0485(5) Uani 1 1 d .
C8 C 0.3894(3) 0.71191(17) 0.50654(13) 0.0487(5) Uani 1 1 d .
H8 H 0.433(3) 0.7012(15) 0.4603(14) 0.035(5) Uiso 1 1 d .
C9 C 0.4602(3) 0.79429(17) 0.54591(13) 0.0506(5) Uani 1 1 d .
C10 C 0.4218(4) 0.8194(2) 0.62039(16) 0.0705(8) Uani 1 1 d .
H10 H 0.361(4) 0.776(3) 0.649(2) 0.087(11) Uiso 1 1 d .
C11 C 0.4789(5) 0.8957(3) 0.6554(2) 0.0848(10) Uani 1 1 d .
H11 H 0.451(5) 0.920(3) 0.705(3) 0.111(14) Uiso 1 1 d .
C12 C 0.5772(4) 0.9451(2) 0.6163(2) 0.0835(9) Uani 1 1 d .
C13 C 0.6187(4) 0.9238(2) 0.5423(2) 0.0785(9) Uani 1 1 d .
H13 H 0.693(6) 0.964(4) 0.521(3) 0.129(16) Uiso 1 1 d .
C14 C 0.5581(3) 0.8478(2) 0.50794(19) 0.0632(7) Uani 1 1 d .
H14 H 0.583(4) 0.832(2) 0.465(2) 0.076(10) Uiso 1 1 d .
C15 C 0.2155(3) 0.72945(17) 0.48479(13) 0.0507(5) Uani 1 1 d .
C16 C 0.0311(3) 0.8044(2) 0.38437(17) 0.0622(7) Uani 1 1 d .
C17 C -0.0928(4) 0.7337(4) 0.3821(4) 0.1012(16) Uani 1 1 d .
H17A H -0.193(5) 0.764(3) 0.350(3) 0.099(12) Uiso 1 1 d .
H17B H -0.093(4) 0.709(3) 0.431(2) 0.080(10) Uiso 1 1 d .
H17C H -0.085(8) 0.677(5) 0.358(4) 0.18(3) Uiso 1 1 d .
C18 C -0.0091(7) 0.8806(4) 0.4359(3) 0.1058(14) Uani 1 1 d .
H18A H -0.099(6) 0.910(3) 0.414(3) 0.118(15) Uiso 1 1 d .
H18B H 0.067(11) 0.931(7) 0.439(5) 0.25(5) Uiso 1 1 d .
H18C H -0.042(6) 0.854(4) 0.489(4) 0.15(2) Uiso 1 1 d .
C19 C 0.0500(5) 0.8362(3) 0.3006(2) 0.0894(12) Uani 1 1 d .
H19A H 0.138(6) 0.876(4) 0.298(3) 0.128(17) Uiso 1 1 d .
H19B H -0.043(6) 0.858(3) 0.275(3) 0.110(14) Uiso 1 1 d .
H19C H 0.102(6) 0.787(4) 0.257(3) 0.130(17) Uiso 1 1 d .
C20 C 0.4265(10) 0.6965(6) 0.1733(3) 0.185(4) Uani 1 1 d .
H20A H 0.5085 0.6604 0.1961 0.135 Uiso 1 1 calc R
H20B H 0.4471 0.7151 0.1216 0.135 Uiso 1 1 calc R
H20C H 0.3300 0.6646 0.1706 0.135 Uiso 1 1 calc R
C21 C 0.5492(9) 0.8527(3) 0.2174(3) 0.134(2) Uani 1 1 d .
H21A H 0.6436 0.8223 0.2271 0.105 Uiso 1 1 calc R
H21B H 0.5437 0.9020 0.2518 0.105 Uiso 1 1 calc R
H21C H 0.5349 0.8722 0.1633 0.105 Uiso 1 1 calc R
N1 N 0.2873(4) 0.4731(2) 0.6841(2) 0.0976(10) Uani 1 1 d .
N2 N 0.4020(3) 0.63587(16) 0.55773(13) 0.0569(5) Uani 1 1 d .
H2 H 0.319(4) 0.620(2) 0.570(2) 0.077(10) Uiso 1 1 d .
N3 N 0.1831(2) 0.76834(15) 0.41458(12) 0.0534(5) Uani 1 1 d .
H3B H 0.256(4) 0.773(2) 0.3833(18) 0.059(8) Uiso 1 1 d .
O1 O 0.1205(2) 0.71081(16) 0.53160(11) 0.0696(6) Uani 1 1 d .
O2 O 0.4475(4) 0.7460(2) 0.31915(13) 0.0976(9) Uani 1 1 d .
F1 F 0.6362(4) 1.02055(18) 0.65003(19) 0.1322(10) Uani 1 1 d .
S1 S 0.4097(2) 0.7879(2) 0.23197(12) 0.1069(8) Uani 0.50 1 d P
S2 S 0.53897(13) 0.74625(9) 0.24660(6) 0.0494(3) Uani 0.50 1 d P

loop_
_atom_site_aniso_label
_atom_site_aniso_U_11
_atom_site_aniso_U_22
_atom_site_aniso_U_33
_atom_site_aniso_U_23
_atom_site_aniso_U_13
_atom_site_aniso_U_12
C1 0.088(2) 0.0521(14) 0.0581(14) 0.0056(11) 0.0159(14) -0.0076(13)
C2 0.0718(15) 0.0448(12) 0.0461(11) -0.0032(9) 0.0056(10) -0.0073(11)
C3 0.094(2) 0.0497(14) 0.0665(16) 0.0051(13) 0.0047(15) 0.0072(14)
C4 0.0737(19) 0.0655(18) 0.090(2) 0.0036(16) 0.0067(16) 0.0161(15)
C5 0.0598(15) 0.0667(17) 0.0792(18) 0.0005(14) 0.0088(13) 0.0014(13)
C6 0.0572(14) 0.0544(13) 0.0619(14) 0.0046(11) 0.0082(11) -0.0044(11)
C7 0.0576(13) 0.0467(11) 0.0408(10) -0.0017(9) 0.0018(9) -0.0070(9)
C8 0.0478(11) 0.0596(13) 0.0392(10) 0.0079(9) 0.0069(8) -0.0012(10)
C9 0.0466(11) 0.0594(13) 0.0457(11) 0.0085(10) 0.0028(9) 0.0003(10)
C10 0.0800(19) 0.085(2) 0.0477(13) -0.0001(13) 0.0124(12) -0.0130(16)
C11 0.100(3) 0.095(2) 0.0598(17) -0.0154(17) 0.0097(16) -0.010(2)
C12 0.088(2) 0.0700(19) 0.091(2) -0.0173(17) 0.0023(18) -0.0107(17)
C13 0.077(2) 0.0652(17) 0.096(2) 0.0011(16) 0.0239(17) -0.0151(15)
C14 0.0649(15) 0.0630(16) 0.0639(16) 0.0015(13) 0.0187(13) -0.0045(12)
C15 0.0469(11) 0.0629(14) 0.0427(10) 0.0040(9) 0.0057(9) -0.0043(10)
C16 0.0534(13) 0.0711(17) 0.0610(14) 0.0149(12) -0.0010(11) -0.0010(12)
C17 0.0590(18) 0.113(3) 0.126(4) 0.047(3) -0.022(2) -0.024(2)
C18 0.109(3) 0.100(3) 0.110(3) 0.003(3) 0.020(3) 0.039(3)
C19 0.074(2) 0.120(3) 0.071(2) 0.039(2) -0.0089(16) 0.000(2)
C20 0.269(8) 0.226(7) 0.065(2) -0.039(4) 0.046(4) -0.143(7)
C21 0.225(6) 0.096(3) 0.090(3) 0.018(2) 0.067(3) -0.019(3)
N1 0.118(3) 0.0838(19) 0.098(2) 0.0148(17) 0.047(2) -0.0099(18)
N2 0.0500(11) 0.0651(13) 0.0564(11) 0.0171(10) 0.0090(9) -0.0042(9)
N3 0.0465(10) 0.0707(13) 0.0431(10) 0.0100(9) 0.0044(8) -0.0033(9)
O1 0.0521(10) 0.1043(16) 0.0541(10) 0.0173(10) 0.0148(8) -0.0021(10)
O2 0.127(2) 0.119(2) 0.0521(12) 0.0073(12) 0.0365(13) -0.0227(17)
F1 0.153(2) 0.0976(17) 0.147(2) -0.0484(17) 0.0161(19) -0.0422(17)
S1 0.0810(12) 0.170(2) 0.0716(10) 0.0323(13) 0.0186(9) -0.0119(13)
S2 0.0455(5) 0.0674(7) 0.0367(5) 0.0041(5) 0.0110(4) -0.0015(5)

loop_
_atom_type_symbol
_atom_type_description
_atom_type_scat_dispersion_real
_atom_type_scat_dispersion_imag
_atom_type_scat_source
C C 0.0033 0.0016 'International Tables Vol C Tables 4.2.6.8 and 6.1.1.4'
H H 0.0000 0.0000 'International Tables Vol C Tables 4.2.6.8 and 6.1.1.4'
N N 0.0061 0.0033 'International Tables Vol C Tables 4.2.6.8 and 6.1.1.4'
O O 0.0106 0.0060 'International Tables Vol C Tables 4.2.6.8 and 6.1.1.4'
F F 0.0171 0.0103 'International Tables Vol C Tables 4.2.6.8 and 6.1.1.4'
S S 0.1246 0.1234 'International Tables Vol C Tables 4.2.6.8 and 6.1.1.4'
Cl Cl 0.1484 0.1585 'International Tables Vol C Tables 4.2.6.8 and 6.1.1.4'
D D 0.0000 0.0000 'International Tables Vol C Tables 4.2.6.8 and 6.1.1.4'

loop_
_geom_angle_atom_site_label_1
_geom_angle_atom_site_label_2
_geom_angle_atom_site_label_3
_geom_angle
N1 C1 C2 178.3(4)
C3 C2 C7 120.5(3)
C3 C2 C1 120.9(2)
C7 C2 C1 118.6(2)
H3 C3 C4 120(2)
H3 C3 C2 119(2)
C4 C3 C2 120.8(3)
H4 C4 C3 116(2)
H4 C4 C5 125(2)
C3 C4 C5 118.9(3)
H5 C5 C6 118(2)
H5 C5 C4 120(2)
C6 C5 C4 121.6(3)
H6 C6 C5 122.9(18)
H6 C6 C7 115.6(18)
C5 C6 C7 121.4(3)
N2 C7 C6 122.9(2)
N2 C7 C2 120.4(2)
C6 C7 C2 116.7(2)
H8 C8 N2 111.1(14)
H8 C8 C9 110.2(14)
N2 C8 C9 112.81(19)
H8 C8 C15 106.8(14)
N2 C8 C15 107.63(19)
C9 C8 C15 108.0(2)
C14 C9 C10 118.1(3)
C14 C9 C8 121.4(2)
C10 C9 C8 120.5(2)
H10 C10 C11 122(2)
H10 C10 C9 116(2)
C11 C10 C9 121.3(3)
H11 C11 C12 116(3)
H11 C11 C10 126(3)
C12 C11 C10 118.2(3)
C11 C12 F1 119.3(4)
C11 C12 C13 123.0(3)
F1 C12 C13 117.7(4)
H13 C13 C12 115(3)
H13 C13 C14 127(3)
C12 C13 C14 117.6(3)
H14 C14 C9 118(3)
H14 C14 C13 120(3)
C9 C14 C13 121.6(3)
O1 C15 N3 125.5(2)
O1 C15 C8 120.0(2)
N3 C15 C8 114.4(2)
N3 C16 C18 109.1(3)
N3 C16 C17 110.6(3)
C18 C16 C17 111.1(4)
N3 C16 C19 106.1(3)
C18 C16 C19 110.3(4)
C17 C16 C19 109.5(3)
H17B C17 H17C 91(5)
H17B C17 H17A 124(3)
H17C C17 H17A 106(5)
H17B C17 C16 109(2)
H17C C17 C16 125(4)
H17A C17 C16 104(2)
H18A C18 H18B 100(6)
H18A C18 H18C 105(4)
H18B C18 H18C 117(6)
H18A C18 C16 111(3)
H18B C18 C16 116(5)
H18C C18 C16 107(3)
H19B C19 H19A 114(4)
H19B C19 H19C 107(4)
H19A C19 H19C 91(4)
H19B C19 C16 113(3)
H19A C19 C16 113(3)
H19C C19 C16 118(3)
S2 C20 S1 44.37(16)
S1 C21 S2 45.97(17)
H2 N2 C7 123(3)
H2 N2 C8 112(3)
C7 N2 C8 123.5(2)
H3B N3 C15 119(2)
H3B N3 C16 116(2)
C15 N3 C16 125.8(2)
S2 O2 S1 48.34(11)
S2 S1 C21 71.3(3)
S2 S1 O2 61.90(15)
C21 S1 O2 106.9(3)
S2 S1 C20 66.4(3)
C21 S1 C20 107.8(3)
O2 S1 C20 101.1(3)
S1 S2 O2 69.76(15)
S1 S2 C20 69.2(4)
O2 S2 C20 106.8(2)
S1 S2 C21 62.8(3)
O2 S2 C21 106.5(2)
C20 S2 C21 104.6(4)

loop_
_geom_bond_atom_site_label_1
_geom_bond_atom_site_label_2
_geom_bond_distance
C1 N1 1.132(4)
C1 C2 1.433(4)
C2 C3 1.410(4)
C2 C7 1.415(3)
C3 H3 0.94(4)
C3 C4 1.371(5)
C4 H4 0.95(3)
C4 C5 1.381(5)
C5 H5 1.05(4)
C5 C6 1.374(4)
C6 H6 0.92(3)
C6 C7 1.408(4)
C7 N2 1.358(3)
C8 H8 0.92(2)
C8 N2 1.446(3)
C8 C9 1.524(4)
C8 C15 1.541(3)
C9 C14 1.376(4)
C9 C10 1.391(4)
C10 H10 1.00(4)
C10 C11 1.376(5)
C11 H11 0.97(5)
C11 C12 1.353(5)
C12 F1 1.363(4)
C12 C13 1.377(5)
C13 H13 0.98(5)
C13 C14 1.379(5)
C14 H14 0.81(4)
C15 O1 1.227(3)
C15 N3 1.340(3)
C16 N3 1.475(3)
C16 C18 1.513(6)
C16 C17 1.517(5)
C16 C19 1.527(4)
C17 H17B 0.91(4)
C17 H17C 0.96(8)
C17 H17A 1.08(4)
C18 H18A 0.95(5)
C18 H18B 1.01(10)
C18 H18C 1.05(6)
C19 H19B 0.94(5)
C19 H19A 0.98(6)
C19 H19C 1.18(5)
C20 S2 1.691(6)
C20 S1 1.725(8)
C21 S1 1.596(6)
C21 S2 1.699(5)
N2 H2 0.80(4)
N3 H3B 0.86(3)
O2 S2 1.523(2)
O2 S1 1.620(3)
S1 S2 1.290(3)

loop_
_geom_torsion_atom_site_label_1
_geom_torsion_atom_site_label_2
_geom_torsion_atom_site_label_3
_geom_torsion_atom_site_label_4
_geom_torsion
N1 C1 C2 C3 -175(100)
N1 C1 C2 C7 5(13)
C7 C2 C3 H3 -178(3)
C1 C2 C3 H3 2(3)
C7 C2 C3 C4 -0.1(4)
C1 C2 C3 C4 179.8(3)
H3 C3 C4 H4 -2(4)
C2 C3 C4 H4 -180(2)
H3 C3 C4 C5 178(3)
C2 C3 C4 C5 0.1(5)
H4 C4 C5 H5 -3(3)
C3 C4 C5 H5 177(2)
H4 C4 C5 C6 -180(2)
C3 C4 C5 C6 0.5(5)
H5 C5 C6 H6 2(3)
C4 C5 C6 H6 178(2)
H5 C5 C6 C7 -177(2)
C4 C5 C6 C7 -1.1(5)
H6 C6 C7 N2 2(2)
C5 C6 C7 N2 -179.1(3)
H6 C6 C7 C2 -178(2)
C5 C6 C7 C2 1.0(4)
C3 C2 C7 N2 179.7(2)
C1 C2 C7 N2 -0.2(3)
C3 C2 C7 C6 -0.4(3)
C1 C2 C7 C6 179.7(2)
H8 C8 C9 C14 8.2(15)
N2 C8 C9 C14 133.0(3)
C15 C8 C9 C14 -108.1(3)
H8 C8 C9 C10 -174.6(15)
N2 C8 C9 C10 -49.7(3)
C15 C8 C9 C10 69.1(3)
C14 C9 C10 H10 -173(2)
C8 C9 C10 H10 10(2)
C14 C9 C10 C11 0.3(5)
C8 C9 C10 C11 -177.0(3)
H10 C10 C11 H11 -13(4)
C9 C10 C11 H11 175(3)
H10 C10 C11 C12 171(3)
C9 C10 C11 C12 -1.6(6)
H11 C11 C12 F1 4(3)
C10 C11 C12 F1 -179.5(4)
H11 C11 C12 C13 -175(3)
C10 C11 C12 C13 2.0(6)
C11 C12 C13 H13 -178(3)
F1 C12 C13 H13 3(3)
C11 C12 C13 C14 -1.1(6)
F1 C12 C13 C14 -179.6(3)
C10 C9 C14 H14 178(3)
C8 C9 C14 H14 -5(3)
C10 C9 C14 C13 0.7(4)
C8 C9 C14 C13 178.0(3)
H13 C13 C14 H14 -1(5)
C12 C13 C14 H14 -177(3)
H13 C13 C14 C9 176(4)
C12 C13 C14 C9 -0.3(5)
H8 C8 C15 O1 150.3(15)
N2 C8 C15 O1 30.9(3)
C9 C8 C15 O1 -91.2(3)
H8 C8 C15 N3 -32.2(15)
N2 C8 C15 N3 -151.6(2)
C9 C8 C15 N3 86.3(2)
N3 C16 C17 H17B 55(3)
C18 C16 C17 H17B -67(3)
C19 C16 C17 H17B 171(3)
N3 C16 C17 H17C -51(5)
C18 C16 C17 H17C -172(5)
C19 C16 C17 H17C 66(5)
N3 C16 C17 H17A -171(2)
C18 C16 C17 H17A 68(2)
C19 C16 C17 H17A -54(2)
N3 C16 C18 H18A 172(3)
C17 C16 C18 H18A -66(3)
C19 C16 C18 H18A 56(3)
N3 C16 C18 H18B 59(6)
C17 C16 C18 H18B -179(6)
C19 C16 C18 H18B -57(6)
N3 C16 C18 H18C -74(3)
C17 C16 C18 H18C 48(3)
C19 C16 C18 H18C 169(3)
N3 C16 C19 H19B 177(3)
C18 C16 C19 H19B -65(3)
C17 C16 C19 H19B 58(3)
N3 C16 C19 H19A -52(3)
C18 C16 C19 H19A 66(3)
C17 C16 C19 H19A -172(3)
N3 C16 C19 H19C 52(3)
C18 C16 C19 H19C 170(3)
C17 C16 C19 H19C -68(3)
C6 C7 N2 H2 168(3)
C2 C7 N2 H2 -12(3)
C6 C7 N2 C8 1.2(4)
C2 C7 N2 C8 -178.9(2)
H8 C8 N2 H2 -123(3)
C9 C8 N2 H2 113(3)
C15 C8 N2 H2 -6(3)
H8 C8 N2 C7 45.2(15)
C9 C8 N2 C7 -79.1(3)
C15 C8 N2 C7 161.8(2)
O1 C15 N3 H3B -172(2)
C8 C15 N3 H3B 10(2)
O1 C15 N3 C16 7.0(4)
C8 C15 N3 C16 -170.4(2)
C18 C16 N3 H3B -116(2)
C17 C16 N3 H3B 121(2)
C19 C16 N3 H3B 3(2)
C18 C16 N3 C15 64.7(4)
C17 C16 N3 C15 -57.8(4)
C19 C16 N3 C15 -176.5(3)
S2 C21 S1 O2 51.46(19)
S2 C21 S1 C20 -56.5(4)
S2 O2 S1 C21 -57.1(3)
S2 O2 S1 C20 55.5(3)
S2 C20 S1 C21 59.5(3)
S2 C20 S1 O2 -52.49(18)
C21 S1 S2 O2 122.0(2)
C20 S1 S2 O2 -118.1(2)
C21 S1 S2 C20 -120.0(3)
O2 S1 S2 C20 118.1(2)
O2 S1 S2 C21 -122.0(2)
C20 S1 S2 C21 120.0(3)
S1 O2 S2 C20 -59.5(4)
S1 O2 S2 C21 51.9(3)
S1 C20 S2 O2 59.9(2)
S1 C20 S2 C21 -52.8(3)
S1 C21 S2 O2 -56.1(2)
S1 C21 S2 C20 56.8(3)
